data_2009950
loop_
_publ_author_name
'Chandra Mohan, K.'
'Ravikumar, K.'
'Vittal, T. V. S. K.'
'Gido, C. K.'

_publ_section_title
;
 2-(3-Benzyloxy-4-nitrophenyl)oxirane, an intermediate in the synthesis
 of formoterol
;
_journal_issue 8
_journal_name_full 'Acta Crystallographica Section C'
_journal_page_first 1294
_journal_page_last 1295
_journal_paper_doi 10.1107/S0108270193014477
_journal_volume 50
_journal_year 1994
_chemical_formula_sum 'C15 H13 N O4'
_chemical_formula_weight 271.3
_symmetry_cell_setting tetragonal
_symmetry_space_group_name_Hall '-I 4ad'
_symmetry_space_group_name_H-M 'I 41/a'
_atom_type_scat_source 'SHELXTL-Plus (Sheldrick, 1991)'
_cell_angle_alpha 90
_cell_angle_beta 90
_cell_angle_gamma 90
_cell_formula_units_Z 16
_cell_length_a 19.531(3)
_cell_length_b 19.531(3)
_cell_length_c 14.131(3)
_cell_measurement_reflns_used 25
_cell_measurement_temperature 293
_cell_measurement_theta_max 22
_cell_measurement_theta_min 9
_cell_volume 5390.4(16)
_diffrn_measurement_device 'Siemens R3m/V'
_diffrn_measurement_method \w/2\q
_diffrn_radiation_type MoK\a
_diffrn_radiation_wavelength 0.71063
_diffrn_reflns_av_R_equivalents 0.0316
_diffrn_reflns_limit_h_max 21
_diffrn_reflns_limit_h_min 0
_diffrn_reflns_limit_k_max 21
_diffrn_reflns_limit_k_min 0
_diffrn_reflns_limit_l_max 15
_diffrn_reflns_limit_l_min 0
_diffrn_reflns_number 1994
_diffrn_reflns_theta_max 45
_diffrn_standards_decay_% <1
_diffrn_standards_interval_count 98
_diffrn_standards_number 2
_exptl_absorpt_coefficient_mu 0.10
_exptl_absorpt_correction_type none
_exptl_crystal_colour White
_exptl_crystal_density_diffrn 1.337
_exptl_crystal_description cube
_exptl_crystal_size_max 0.23
_exptl_crystal_size_mid 0.20
_exptl_crystal_size_min 0.17
_refine_diff_density_max 0.18
_refine_diff_density_min -0.15
_refine_ls_goodness_of_fit_obs 1.15
_refine_ls_hydrogen_treatment noref
_refine_ls_number_parameters 181
_refine_ls_number_reflns 969
_refine_ls_R_factor_obs 0.05
_refine_ls_shift/esd_max 0.001
_refine_ls_structure_factor_coef F
_refine_ls_weighting_details 'w=1/[\s^2^(F) + 0.0018|F|^2^]'
_refine_ls_weighting_scheme calc
_refine_ls_wR_factor_obs 0.058
_reflns_number_observed 969
_reflns_number_total 1776
_reflns_observed_criterion I>=3\s(I)
_cod_data_source_file ha1084.cif
_cod_data_source_block ha1084_structure_1_of_1
_cod_depositor_comments
;
The following automatic conversions were performed:

'_refine_ls_weighting_scheme' value 'w=1/[\s^2^(F) + 0.0018|F|^2^]'
was changed to 'calc'. New tag '_refine_ls_weighting_details' was
created. The value of the new tag was set to 'w=1/[\s^2^(F) +
0.0018|F|^2^]'.

Automatic conversion script
Id: cif_fix_values 3143 2015-03-26 13:38:13Z robertas 
;
_cod_original_cell_volume 5390.4(2)
_cod_original_formula_sum 'C15 H13 N1 O4'
_cod_database_code 2009950

loop_
_atom_site_label
_atom_site_fract_x
_atom_site_fract_y
_atom_site_fract_z
_atom_site_U_iso_or_equiv
O(1) .1200(3) .7612(3) .5601(3) .069(2)
O(2) .3122(3) .5873(3) .2914(3) .069(2)
O(3) .2439(3) .5670(3) .1758(4) .096(3)
O(4) .1773(2) .6774(2) .1230(3) .051(3)
N(1) .2601(3) .5996(3) .2458(4) .050(2)
C(1) .1802(3) .8020(3) .5560(4) .072(3)
C(2) .1800(3) .7336(4) .5183(4) .057(3)
C(3) .1779(3) .7207(3) .4129(4) .040(2)
C(4) .1368(3) .7593(3) .3523(4) .046(3)
C(5) .1345(3) .7457(3) .2554(4) .044(3)
C(6) .1740(3) .6936(3) .2163(4) .040(2)
C(7) .2154(3) .6557(3) .2782(4) .039(2)
C(8) .2173(3) .6690(3) .3755(4) .043(2)
C(9) .1329(3) .7141(3) .0581(4) .048(2)
C(10) .1449(3) .6837(3) -.0398(4) .043(2)
C(11) .1360(4) .7249(4) -.1179(4) .063(3)
C(12) .1451(4) .6987(3) -.2079(4) .073(3)
C(13) .1638(3) .6313(3) -.2205(4) .072(3)
C(14) .1736(3) .5887(3) -.1433(4) .064(3)
C(15) .1625(3) .6158(3) -.0515(4) .053(3)
H1A .2040(3) .8103(3) .6144(4) ?
H1B .1816(3) .8390(3) .5113(4) ?
H2A .2033(3) .6996(4) .5553(4) ?
H4A .1094(3) .7954(3) .3786(4) ?
H5A .1056(3) .7726(3) .2150(5) ?
H8A .2458(3) .6419(3) .4161(4) ?
H9A .1436(3) .7620(3) .0579(4) ?
H9B .0859(3) .7082(3) .0761(4) ?
H11A .1232(4) .7718(4) -.1088(4) ?
H12A .1383(4) .7274(4) -.2622(4) ?
H13A .1704(3) .6135(3) -.2832(4) ?
H14A .1879(3) .5421(3) -.1518(4) ?
H15A .1666(3) .5868(3) .0030(4) ?

loop_
_geom_angle_atom_site_label_1
_geom_angle_atom_site_label_2
_geom_angle_atom_site_label_3
_geom_angle
_geom_angle_publ_flag
C(1) O(1) C(2) 60.8(4) yes
O(2) N(1) O(3) 122.7(6) yes
O(2) N(1) C(7) 118.2(5) yes
O(1) C(2) C(1) 59.6(4) yes
O(1) C(2) C(3) 116.8(5) yes
C(2) C(3) C(4) 122.1(6) yes
C(3) C(4) C(5) 121.2(6) yes
O(4) C(6) C(5) 125.7(5) yes
O(4) C(6) C(7) 117.1(5) yes
C(6) C(7) C(8) 122.1(6) yes
C(3) C(8) C(7) 119.9(6) yes
C(9) C(10) C(15) 121.4(6) yes
C(11) C(10) C(15) 119.8(6) yes
C(11) C(12) C(13) 120.4(6) yes
C(13) C(14) C(15) 118.4(6) yes
C(6) O(4) C(9) 118.1(5) yes
O(3) N(1) C(7) 119.1(6) yes
O(1) C(1) C(2) 59.5(4) yes
C(1) C(2) C(3) 121.4(6) yes
C(2) C(3) C(8) 119.1(5) yes
C(4) C(3) C(8) 118.8(6) yes
C(4) C(5) C(6) 120.8(6) yes
C(5) C(6) C(7) 117.2(6) yes
N(1) C(7) C(6) 122.7(5) yes
N(1) C(7) C(8) 115.3(5) yes
O(4) C(9) C(10) 106.9(5) yes
C(9) C(10) C(11) 118.8(6) yes
C(10) C(11) C(12) 120.4(6) yes
C(12) C(13) C(14) 120.5(6) yes
C(10) C(15) C(14) 120.4(6) yes

loop_
_geom_bond_atom_site_label_1
_geom_bond_atom_site_label_2
_geom_bond_distance
_geom_bond_publ_flag
O(1) C(1) 1.421(8) yes
O(2) N(1) 1.228(8) yes
O(4) C(6) 1.357(7) yes
N(1) C(7) 1.476(8) yes
C(2) C(3) 1.510(8) yes
C(3) C(8) 1.376(9) yes
C(5) C(6) 1.391(9) yes
C(7) C(8) 1.399(8) yes
C(10) C(11) 1.377(9) yes
C(11) C(12) 1.382(9) yes
C(13) C(14) 1.385(9) yes
O(1) C(2) 1.420(8) yes
O(3) N(1) 1.217(8) yes
O(4) C(9) 1.451(7) yes
C(1) C(2) 1.438(9) yes
C(3) C(4) 1.395(9) yes
C(4) C(5) 1.395(9) yes
C(6) C(7) 1.402(8) yes
C(9) C(10) 1.523(8) yes
C(10) C(15) 1.380(9) yes
C(12) C(13) 1.378(9) yes
C(14) C(15) 1.416(9) yes
